data_2219606
loop_
_publ_author_name
'Li, Yong-Hua'
'Zhang, Yuan'
'Zhao, Min-Min'
'Yuan, Yu-Yu'

_publ_section_title
{Bis[2-(dicyclohexylphosphino)phenyl]methylsilyl-\k^3^<i>P</i>,<i>Si</i>,<i>P</i>'}chloridopalladium(II)
_journal_coeditor_code HK2519
_journal_issue 10
_journal_name_full 'Acta Crystallographica Section E'
_journal_page_first m1271
_journal_paper_doi 10.1107/S1600536808028961
_journal_volume 64
_journal_year 2008
_chemical_formula_iupac '[Pd (C37 H55 P2 Si) Cl]'
_chemical_formula_moiety 'C37 H55 Cl P2 Pd Si'
_chemical_formula_sum 'C37 H55 Cl P2 Pd Si'
_chemical_formula_weight 731.69
_chemical_name_systematic
;
{Bis[2-(dicyclohexylphosphino)phenyl]methylsilyl-
\k^3^<i>P</i>,<i>Si</i>,<i>P</i>'}chloridopalladium(II)
;
_space_group_IT_number 14
_symmetry_cell_setting monoclinic
_symmetry_space_group_name_Hall '-P 2ybc'
_symmetry_space_group_name_H-M 'P 1 21/c 1'
_atom_sites_solution_hydrogens geom
_atom_sites_solution_primary direct
_atom_sites_solution_secondary difmap
_audit_creation_method SHELXL97
_cell_angle_alpha 90.00
_cell_angle_beta 108.55(3)
_cell_angle_gamma 90.00
_cell_formula_units_Z 4
_cell_length_a 13.079(3)
_cell_length_b 16.632(3)
_cell_length_c 17.739(4)
_cell_measurement_reflns_used 8380
_cell_measurement_temperature 153(2)
_cell_measurement_theta_max 27.49
_cell_measurement_theta_min 2.64
_cell_volume 3658.3(15)
_computing_cell_refinement 'CrystalClear, Rigaku, 2005'
_computing_data_collection 'CrystalClear, Rigaku, 2005'
_computing_data_reduction 'CrystalStructure (Rigaku, 2005)'
_computing_molecular_graphics 'SHELXTL (Sheldrick, 2008)'
_computing_publication_material 'SHELXTL (Sheldrick, 2008)'
_computing_structure_refinement 'SHELXL97 (Sheldrick, 2008)'
_computing_structure_solution 'SHELXS97 (Sheldrick, 2008)'
_diffrn_ambient_temperature 153(2)
_diffrn_detector_area_resol_mean 13.6612
_diffrn_measured_fraction_theta_full 0.998
_diffrn_measured_fraction_theta_max 0.998
_diffrn_measurement_device_type 'Bruker P4'
_diffrn_measurement_method \w
_diffrn_radiation_monochromator graphite
_diffrn_radiation_source 'fine-focus sealed tube'
_diffrn_radiation_type MoK\a
_diffrn_radiation_wavelength 0.71073
_diffrn_reflns_av_R_equivalents 0.0285
_diffrn_reflns_av_sigmaI/netI 0.0442
_diffrn_reflns_limit_h_max 16
_diffrn_reflns_limit_h_min -16
_diffrn_reflns_limit_k_max 20
_diffrn_reflns_limit_k_min -21
_diffrn_reflns_limit_l_max 23
_diffrn_reflns_limit_l_min -22
_diffrn_reflns_number 26471
_diffrn_reflns_theta_full 27.49
_diffrn_reflns_theta_max 27.49
_diffrn_reflns_theta_min 1.64
_diffrn_standards_number 0
_exptl_absorpt_coefficient_mu 0.725
_exptl_absorpt_correction_T_max 0.758
_exptl_absorpt_correction_T_min 0.690
_exptl_absorpt_correction_type multi-scan
_exptl_absorpt_process_details '(CrystalClear, Rigaku, 2005)'
_exptl_crystal_colour colourless
_exptl_crystal_density_diffrn 1.328
_exptl_crystal_density_method 'not measured'
_exptl_crystal_description plate
_exptl_crystal_F_000 1536
_exptl_crystal_size_max 0.49
_exptl_crystal_size_mid 0.4
_exptl_crystal_size_min 0.4
_refine_diff_density_max 0.831
_refine_diff_density_min -0.243
_refine_ls_extinction_method none
_refine_ls_goodness_of_fit_ref 0.928
_refine_ls_hydrogen_treatment constr
_refine_ls_matrix_type full
_refine_ls_number_parameters 380
_refine_ls_number_reflns 8379
_refine_ls_number_restraints 0
_refine_ls_restrained_S_all 0.928
_refine_ls_R_factor_all 0.0341
_refine_ls_R_factor_gt 0.0258
_refine_ls_shift/su_max 0.002
_refine_ls_shift/su_mean 0.000
_refine_ls_structure_factor_coef Fsqd
_refine_ls_weighting_details 'calc w = 1/[\s^2^(Fo^2^)+(0.0286P)^2^] where P=(Fo^2^+2Fc^2^)/3'
_refine_ls_weighting_scheme calc
_refine_ls_wR_factor_gt 0.0581
_refine_ls_wR_factor_ref 0.0591
_reflns_number_gt 6612
_reflns_number_total 8379
_reflns_threshold_expression I>2\s(I)
_cod_data_source_file hk2519.cif
_cod_data_source_block I
_cod_original_sg_symbol_H-M 'P 21/c'
_cod_database_code 2219606
_cod_database_fobs_code 2219606

loop_
_symmetry_equiv_pos_as_xyz
'x, y, z'
'-x, y+1/2, -z+1/2'
'-x, -y, -z'
'x, -y-1/2, z-1/2'

loop_
_atom_site_type_symbol
_atom_site_label
_atom_site_fract_x
_atom_site_fract_y
_atom_site_fract_z
_atom_site_U_iso_or_equiv
_atom_site_adp_type
_atom_site_calc_flag
_atom_site_refinement_flags
_atom_site_occupancy
Pd Pd1 0.776955(11) 0.199184(8) 0.842716(8) 0.01619(5) Uani d . 1
Cl Cl1 0.74782(4) 0.10723(3) 0.94246(3) 0.02368(11) Uani d . 1
P P1 0.61347(4) 0.26445(3) 0.81739(3) 0.01750(11) Uani d . 1
P P2 0.92123(4) 0.13330(3) 0.82162(3) 0.01924(11) Uani d . 1
Si Si1 0.80048(4) 0.28746(3) 0.75107(3) 0.01937(12) Uani d . 1
C C1 0.88282(17) 0.38076(11) 0.79094(12) 0.0281(5) Uani d . 1
H H9 0.9566 0.3659 0.8169 0.042 Uiso calc R 1
H H10 0.8547 0.4070 0.8284 0.042 Uiso calc R 1
H H11 0.8789 0.4167 0.7478 0.042 Uiso calc R 1
C C2 0.66587(16) 0.33238(11) 0.69303(11) 0.0217(4) Uani d . 1
C C3 0.64531(18) 0.37785(12) 0.62354(12) 0.0311(5) Uani d . 1
H H1 0.6968 0.3798 0.5976 0.037 Uiso calc R 1
C C4 0.55014(19) 0.42001(12) 0.59254(13) 0.0355(5) Uani d . 1
H H2 0.5373 0.4483 0.5452 0.043 Uiso calc R 1
C C5 0.47352(17) 0.42045(11) 0.63167(12) 0.0304(5) Uani d . 1
H H3 0.4108 0.4506 0.6119 0.037 Uiso calc R 1
C C6 0.49142(16) 0.37573(11) 0.70008(11) 0.0242(4) Uani d . 1
H H4 0.4403 0.3758 0.7264 0.029 Uiso calc R 1
C C7 0.58586(15) 0.33015(10) 0.73039(11) 0.0197(4) Uani d . 1
C C8 0.58284(16) 0.32556(11) 0.89412(11) 0.0220(4) Uani d . 1
H H52 0.5141 0.3530 0.8691 0.026 Uiso calc R 1
C C9 0.66938(17) 0.38988(11) 0.92582(12) 0.0264(5) Uani d . 1
H H12 0.6735 0.4236 0.8823 0.032 Uiso calc R 1
H H13 0.7390 0.3643 0.9490 0.032 Uiso calc R 1
C C10 0.64322(19) 0.44220(12) 0.98907(13) 0.0353(5) Uani d . 1
H H14 0.7014 0.4802 1.0109 0.042 Uiso calc R 1
H H15 0.5779 0.4726 0.9642 0.042 Uiso calc R 1
C C11 0.62822(18) 0.39211(12) 1.05543(12) 0.0336(5) Uani d . 1
H H16 0.6060 0.4265 1.0916 0.040 Uiso calc R 1
H H17 0.6964 0.3674 1.0850 0.040 Uiso calc R 1
C C12 0.54384(19) 0.32688(13) 1.02360(13) 0.0355(5) Uani d . 1
H H18 0.4739 0.3517 0.9997 0.043 Uiso calc R 1
H H19 0.5397 0.2934 1.0673 0.043 Uiso calc R 1
C C13 0.57070(18) 0.27452(12) 0.96181(12) 0.0287(5) Uani d . 1
H H20 0.6373 0.2456 0.9868 0.034 Uiso calc R 1
H H21 0.5138 0.2354 0.9409 0.034 Uiso calc R 1
C C14 0.50756(15) 0.18646(10) 0.78938(11) 0.0189(4) Uani d . 1
H H53 0.5210 0.1499 0.8348 0.023 Uiso calc R 1
C C15 0.52037(16) 0.13733(12) 0.72025(12) 0.0273(5) Uani d . 1
H H22 0.5090 0.1720 0.6743 0.033 Uiso calc R 1
H H23 0.5933 0.1165 0.7346 0.033 Uiso calc R 1
C C16 0.44090(18) 0.06758(12) 0.69850(14) 0.0363(5) Uani d . 1
H H24 0.4487 0.0396 0.6527 0.044 Uiso calc R 1
H H25 0.4570 0.0299 0.7424 0.044 Uiso calc R 1
C C17 0.32561(17) 0.09697(12) 0.67967(14) 0.0359(5) Uani d . 1
H H26 0.3070 0.1307 0.6326 0.043 Uiso calc R 1
H H27 0.2769 0.0513 0.6687 0.043 Uiso calc R 1
C C18 0.31299(17) 0.14426(12) 0.74885(14) 0.0336(5) Uani d . 1
H H28 0.3264 0.1094 0.7948 0.040 Uiso calc R 1
H H29 0.2397 0.1642 0.7355 0.040 Uiso calc R 1
C C19 0.39173(16) 0.21510(11) 0.76928(13) 0.0289(5) Uani d . 1
H H30 0.3754 0.2517 0.7244 0.035 Uiso calc R 1
H H31 0.3830 0.2442 0.8143 0.035 Uiso calc R 1
C C20 0.87194(15) 0.23153(11) 0.68936(11) 0.0206(4) Uani d . 1
C C21 0.87080(16) 0.25321(12) 0.61293(12) 0.0256(4) Uani d . 1
H H5 0.8312 0.2978 0.5884 0.031 Uiso calc R 1
C C22 0.92774(18) 0.20930(12) 0.57330(12) 0.0306(5) Uani d . 1
H H6 0.9251 0.2240 0.5221 0.037 Uiso calc R 1
C C23 0.98812(18) 0.14409(13) 0.60931(13) 0.0327(5) Uani d . 1
H H7 1.0272 0.1154 0.5827 0.039 Uiso calc R 1
C C24 0.99120(17) 0.12082(12) 0.68487(12) 0.0288(5) Uani d . 1
H H8 1.0324 0.0768 0.7091 0.035 Uiso calc R 1
C C25 0.93198(15) 0.16385(11) 0.72491(11) 0.0216(4) Uani d . 1
C C26 1.05438(15) 0.14745(11) 0.89758(11) 0.0230(4) Uani d . 1
H H54 1.0473 0.1279 0.9478 0.028 Uiso calc R 1
C C27 1.08270(16) 0.23684(12) 0.90993(12) 0.0281(5) Uani d . 1
H H32 1.0902 0.2590 0.8614 0.034 Uiso calc R 1
H H33 1.0244 0.2651 0.9212 0.034 Uiso calc R 1
C C28 1.18724(17) 0.25026(13) 0.97816(13) 0.0363(5) Uani d . 1
H H34 1.2053 0.3070 0.9815 0.044 Uiso calc R 1
H H35 1.1766 0.2346 1.0278 0.044 Uiso calc R 1
C C29 1.27954(18) 0.20260(14) 0.96696(14) 0.0410(6) Uani d . 1
H H36 1.3427 0.2090 1.0135 0.049 Uiso calc R 1
H H37 1.2969 0.2235 0.9214 0.049 Uiso calc R 1
C C30 1.25193(17) 0.11356(14) 0.95408(14) 0.0399(6) Uani d . 1
H H38 1.2432 0.0910 1.0021 0.048 Uiso calc R 1
H H39 1.3108 0.0855 0.9433 0.048 Uiso calc R 1
C C31 1.14817(16) 0.10098(13) 0.88463(13) 0.0330(5) Uani d . 1
H H40 1.1591 0.1189 0.8357 0.040 Uiso calc R 1
H H41 1.1307 0.0441 0.8793 0.040 Uiso calc R 1
C C32 0.90634(15) 0.02306(10) 0.81022(12) 0.0215(4) Uani d . 1
H H55 0.9589 0.0051 0.7849 0.026 Uiso calc R 1
C C33 0.93034(16) -0.02350(11) 0.88812(12) 0.0251(4) Uani d . 1
H H42 1.0016 -0.0096 0.9233 0.030 Uiso calc R 1
H H43 0.8780 -0.0097 0.9144 0.030 Uiso calc R 1
C C34 0.92479(17) -0.11331(11) 0.86989(13) 0.0304(5) Uani d . 1
H H44 0.9805 -0.1271 0.8468 0.037 Uiso calc R 1
H H45 0.9387 -0.1432 0.9191 0.037 Uiso calc R 1
C C35 0.81590(18) -0.13772(12) 0.81309(14) 0.0360(5) Uani d . 1
H H46 0.7610 -0.1296 0.8385 0.043 Uiso calc R 1
H H47 0.8172 -0.1944 0.8006 0.043 Uiso calc R 1
C C36 0.78722(18) -0.08883(12) 0.73637(13) 0.0348(5) Uani d . 1
H H48 0.8361 -0.1028 0.7072 0.042 Uiso calc R 1
H H49 0.7146 -0.1022 0.7034 0.042 Uiso calc R 1
C C37 0.79441(16) 0.00105(11) 0.75349(12) 0.0272(5) Uani d . 1
H H50 0.7398 0.0162 0.7772 0.033 Uiso calc R 1
H H51 0.7808 0.0305 0.7041 0.033 Uiso calc R 1

loop_
_atom_site_aniso_label
_atom_site_aniso_U_11
_atom_site_aniso_U_22
_atom_site_aniso_U_33
_atom_site_aniso_U_12
_atom_site_aniso_U_13
_atom_site_aniso_U_23
Pd1 0.01625(8) 0.01725(7) 0.01517(8) -0.00036(6) 0.00515(6) 0.00109(6)
Cl1 0.0337(3) 0.0213(2) 0.0204(2) 0.0042(2) 0.0148(2) 0.00410(19)
P1 0.0186(3) 0.0176(2) 0.0161(2) 0.0007(2) 0.0053(2) 0.0002(2)
P2 0.0161(3) 0.0211(2) 0.0207(3) -0.0011(2) 0.0061(2) 0.0003(2)
Si1 0.0205(3) 0.0190(3) 0.0187(3) -0.0035(2) 0.0064(2) 0.0012(2)
C1 0.0316(12) 0.0236(10) 0.0297(12) -0.0045(9) 0.0107(10) -0.0014(9)
C2 0.0255(11) 0.0183(9) 0.0193(10) -0.0037(8) 0.0044(9) 0.0020(8)
C3 0.0347(13) 0.0292(11) 0.0298(12) -0.0027(10) 0.0109(10) 0.0082(9)
C4 0.0419(14) 0.0309(12) 0.0272(12) -0.0014(10) 0.0017(11) 0.0127(10)
C5 0.0265(12) 0.0231(11) 0.0326(12) -0.0001(9) -0.0036(10) 0.0058(9)
C6 0.0231(11) 0.0189(10) 0.0267(11) -0.0027(8) 0.0024(9) -0.0011(8)
C7 0.0222(11) 0.0154(9) 0.0176(10) -0.0031(8) 0.0011(8) -0.0011(8)
C8 0.0214(11) 0.0232(10) 0.0210(10) 0.0033(8) 0.0061(9) -0.0021(8)
C9 0.0300(12) 0.0215(10) 0.0256(11) 0.0009(9) 0.0060(9) -0.0022(9)
C10 0.0425(14) 0.0274(11) 0.0311(13) 0.0017(10) 0.0050(11) -0.0088(10)
C11 0.0397(14) 0.0345(12) 0.0229(12) 0.0097(10) 0.0045(10) -0.0087(10)
C12 0.0416(14) 0.0419(12) 0.0272(12) 0.0029(11) 0.0168(11) -0.0060(10)
C13 0.0358(13) 0.0292(11) 0.0238(11) -0.0013(9) 0.0131(10) -0.0045(9)
C14 0.0203(10) 0.0191(9) 0.0172(10) -0.0016(8) 0.0057(8) 0.0019(8)
C15 0.0273(12) 0.0290(11) 0.0277(12) -0.0050(9) 0.0117(10) -0.0074(9)
C16 0.0365(14) 0.0293(12) 0.0452(15) -0.0061(10) 0.0159(12) -0.0109(10)
C17 0.0303(13) 0.0286(11) 0.0441(14) -0.0079(10) 0.0050(11) -0.0037(10)
C18 0.0215(12) 0.0310(12) 0.0491(15) -0.0013(9) 0.0124(11) 0.0019(11)
C19 0.0246(12) 0.0252(11) 0.0373(13) -0.0008(9) 0.0101(10) -0.0024(9)
C20 0.0188(10) 0.0222(9) 0.0209(10) -0.0100(8) 0.0066(8) -0.0022(8)
C21 0.0254(11) 0.0264(11) 0.0247(11) -0.0108(9) 0.0076(9) 0.0001(9)
C22 0.0366(13) 0.0384(12) 0.0207(11) -0.0174(10) 0.0148(10) -0.0062(10)
C23 0.0347(13) 0.0370(12) 0.0333(13) -0.0086(10) 0.0204(11) -0.0107(10)
C24 0.0279(12) 0.0300(11) 0.0314(12) -0.0028(9) 0.0136(10) -0.0031(9)
C25 0.0188(10) 0.0242(10) 0.0224(11) -0.0070(8) 0.0073(8) -0.0042(8)
C26 0.0169(10) 0.0290(11) 0.0223(11) -0.0028(8) 0.0052(8) 0.0017(9)
C27 0.0244(12) 0.0331(11) 0.0254(11) -0.0080(9) 0.0059(9) 0.0007(9)
C28 0.0318(13) 0.0416(13) 0.0305(13) -0.0158(11) 0.0028(10) 0.0012(10)
C29 0.0215(12) 0.0575(15) 0.0391(14) -0.0117(11) 0.0029(10) 0.0053(12)
C30 0.0193(12) 0.0512(15) 0.0452(15) 0.0008(10) 0.0045(11) 0.0044(12)
C31 0.0185(11) 0.0411(12) 0.0384(13) 0.0007(10) 0.0077(10) 0.0019(11)
C32 0.0179(10) 0.0189(9) 0.0288(11) 0.0020(8) 0.0090(9) -0.0009(8)
C33 0.0204(11) 0.0249(10) 0.0303(12) 0.0029(8) 0.0083(9) 0.0032(9)
C34 0.0281(12) 0.0252(11) 0.0419(14) 0.0055(9) 0.0167(11) 0.0069(10)
C35 0.0350(14) 0.0211(11) 0.0535(16) -0.0028(10) 0.0162(12) 0.0007(10)
C36 0.0293(13) 0.0284(11) 0.0436(14) -0.0053(10) 0.0073(11) -0.0077(10)
C37 0.0220(11) 0.0255(10) 0.0318(12) -0.0007(9) 0.0055(9) -0.0004(9)

loop_
_atom_type_symbol
_atom_type_description
_atom_type_scat_dispersion_real
_atom_type_scat_dispersion_imag
_atom_type_scat_source
C C 0.0033 0.0016 'International Tables Vol C Tables 4.2.6.8 and 6.1.1.4'
H H 0.0000 0.0000 'International Tables Vol C Tables 4.2.6.8 and 6.1.1.4'
Si Si 0.0817 0.0704 'International Tables Vol C Tables 4.2.6.8 and 6.1.1.4'
P P 0.1023 0.0942 'International Tables Vol C Tables 4.2.6.8 and 6.1.1.4'
Cl Cl 0.1484 0.1585 'International Tables Vol C Tables 4.2.6.8 and 6.1.1.4'
Pd Pd -0.9988 1.0072 'International Tables Vol C Tables 4.2.6.8 and 6.1.1.4'

loop_
_geom_angle_atom_site_label_1
_geom_angle_atom_site_label_2
_geom_angle_atom_site_label_3
_geom_angle
_geom_angle_publ_flag
Si1 Pd1 P1 83.42(3) yes
Si1 Pd1 P2 83.56(3) yes
P1 Pd1 P2 160.56(4) yes
Si1 Pd1 Cl1 178.18(4) yes
P1 Pd1 Cl1 94.96(3) yes
P2 Pd1 Cl1 98.21(3) yes
C7 P1 C8 105.23(9) ?
C7 P1 C14 105.22(9) ?
C8 P1 C14 105.40(8) ?
C7 P1 Pd1 111.50(7) ?
C8 P1 Pd1 121.38(7) ?
C14 P1 Pd1 106.91(6) ?
C25 P2 C26 108.15(9) ?
C25 P2 C32 102.06(9) ?
C26 P2 C32 104.38(9) ?
C25 P2 Pd1 109.19(7) ?
C26 P2 Pd1 116.74(6) ?
C32 P2 Pd1 115.13(6) ?
C2 Si1 C1 101.56(9) ?
C2 Si1 C20 115.16(9) ?
C1 Si1 C20 106.97(8) ?
C2 Si1 Pd1 109.23(6) ?
C1 Si1 Pd1 116.79(7) ?
C20 Si1 Pd1 107.38(6) ?
Si1 C1 H9 109.5 ?
Si1 C1 H10 109.5 ?
H9 C1 H10 109.5 ?
Si1 C1 H11 109.5 ?
H9 C1 H11 109.5 ?
H10 C1 H11 109.5 ?
C3 C2 C7 117.83(18) ?
C3 C2 Si1 125.42(15) ?
C7 C2 Si1 115.93(14) ?
C4 C3 C2 121.47(19) ?
C4 C3 H1 119.3 ?
C2 C3 H1 119.3 ?
C3 C4 C5 120.39(19) ?
C3 C4 H2 119.8 ?
C5 C4 H2 119.8 ?
C6 C5 C4 119.32(19) ?
C6 C5 H3 120.3 ?
C4 C5 H3 120.3 ?
C5 C6 C7 120.75(18) ?
C5 C6 H4 119.6 ?
C7 C6 H4 119.6 ?
C6 C7 C2 120.12(17) ?
C6 C7 P1 124.00(14) ?
C2 C7 P1 115.87(14) ?
C13 C8 C9 110.58(17) ?
C13 C8 P1 112.19(13) ?
C9 C8 P1 110.38(13) ?
C13 C8 H52 107.8 ?
C9 C8 H52 107.8 ?
P1 C8 H52 107.8 ?
C8 C9 C10 110.66(16) ?
C8 C9 H12 109.5 ?
C10 C9 H12 109.5 ?
C8 C9 H13 109.5 ?
C10 C9 H13 109.5 ?
H12 C9 H13 108.1 ?
C11 C10 C9 111.78(16) ?
C11 C10 H14 109.3 ?
C9 C10 H14 109.3 ?
C11 C10 H15 109.3 ?
C9 C10 H15 109.3 ?
H14 C10 H15 107.9 ?
C10 C11 C12 111.33(18) ?
C10 C11 H16 109.4 ?
C12 C11 H16 109.4 ?
C10 C11 H17 109.4 ?
C12 C11 H17 109.4 ?
H16 C11 H17 108.0 ?
C11 C12 C13 111.58(17) ?
C11 C12 H18 109.3 ?
C13 C12 H18 109.3 ?
C11 C12 H19 109.3 ?
C13 C12 H19 109.3 ?
H18 C12 H19 108.0 ?
C8 C13 C12 110.77(16) ?
C8 C13 H20 109.5 ?
C12 C13 H20 109.5 ?
C8 C13 H21 109.5 ?
C12 C13 H21 109.5 ?
H20 C13 H21 108.1 ?
C19 C14 C15 109.61(16) ?
C19 C14 P1 116.73(13) ?
C15 C14 P1 109.12(12) ?
C19 C14 H53 107.0 ?
C15 C14 H53 107.0 ?
P1 C14 H53 107.0 ?
C16 C15 C14 111.76(16) ?
C16 C15 H22 109.3 ?
C14 C15 H22 109.3 ?
C16 C15 H23 109.3 ?
C14 C15 H23 109.3 ?
H22 C15 H23 107.9 ?
C17 C16 C15 111.14(17) ?
C17 C16 H24 109.4 ?
C15 C16 H24 109.4 ?
C17 C16 H25 109.4 ?
C15 C16 H25 109.4 ?
H24 C16 H25 108.0 ?
C18 C17 C16 110.28(19) ?
C18 C17 H26 109.6 ?
C16 C17 H26 109.6 ?
C18 C17 H27 109.6 ?
C16 C17 H27 109.6 ?
H26 C17 H27 108.1 ?
C17 C18 C19 110.74(16) ?
C17 C18 H28 109.5 ?
C19 C18 H28 109.5 ?
C17 C18 H29 109.5 ?
C19 C18 H29 109.5 ?
H28 C18 H29 108.1 ?
C14 C19 C18 111.10(16) ?
C14 C19 H30 109.4 ?
C18 C19 H30 109.4 ?
C14 C19 H31 109.4 ?
C18 C19 H31 109.4 ?
H30 C19 H31 108.0 ?
C21 C20 C25 118.34(17) ?
C21 C20 Si1 125.34(15) ?
C25 C20 Si1 116.30(13) ?
C22 C21 C20 120.99(19) ?
C22 C21 H5 119.5 ?
C20 C21 H5 119.5 ?
C23 C22 C21 120.20(19) ?
C23 C22 H6 119.9 ?
C21 C22 H6 119.9 ?
C22 C23 C24 120.45(19) ?
C22 C23 H7 119.8 ?
C24 C23 H7 119.8 ?
C23 C24 C25 119.8(2) ?
C23 C24 H8 120.1 ?
C25 C24 H8 120.1 ?
C20 C25 C24 120.16(17) ?
C20 C25 P2 116.34(13) ?
C24 C25 P2 123.40(15) ?
C31 C26 C27 110.10(16) ?
C31 C26 P2 116.21(14) ?
C27 C26 P2 110.93(13) ?
C31 C26 H54 106.3 ?
C27 C26 H54 106.3 ?
P2 C26 H54 106.3 ?
C28 C27 C26 111.73(17) ?
C28 C27 H32 109.3 ?
C26 C27 H32 109.3 ?
C28 C27 H33 109.3 ?
C26 C27 H33 109.3 ?
H32 C27 H33 107.9 ?
C29 C28 C27 111.77(19) ?
C29 C28 H34 109.3 ?
C27 C28 H34 109.3 ?
C29 C28 H35 109.3 ?
C27 C28 H35 109.3 ?
H34 C28 H35 107.9 ?
C28 C29 C30 111.63(18) ?
C28 C29 H36 109.3 ?
C30 C29 H36 109.3 ?
C28 C29 H37 109.3 ?
C30 C29 H37 109.3 ?
H36 C29 H37 108.0 ?
C29 C30 C31 111.15(19) ?
C29 C30 H38 109.4 ?
C31 C30 H38 109.4 ?
C29 C30 H39 109.4 ?
C31 C30 H39 109.4 ?
H38 C30 H39 108.0 ?
C26 C31 C30 111.02(18) ?
C26 C31 H40 109.4 ?
C30 C31 H40 109.4 ?
C26 C31 H41 109.4 ?
C30 C31 H41 109.4 ?
H40 C31 H41 108.0 ?
C33 C32 C37 110.56(16) ?
C33 C32 P2 114.83(13) ?
C37 C32 P2 110.73(13) ?
C33 C32 H55 106.7 ?
C37 C32 H55 106.7 ?
P2 C32 H55 106.7 ?
C34 C33 C32 108.82(16) ?
C34 C33 H42 109.9 ?
C32 C33 H42 109.9 ?
C34 C33 H43 109.9 ?
C32 C33 H43 109.9 ?
H42 C33 H43 108.3 ?
C35 C34 C33 112.01(17) ?
C35 C34 H44 109.2 ?
C33 C34 H44 109.2 ?
C35 C34 H45 109.2 ?
C33 C34 H45 109.2 ?
H44 C34 H45 107.9 ?
C34 C35 C36 111.27(17) ?
C34 C35 H46 109.4 ?
C36 C35 H46 109.4 ?
C34 C35 H47 109.4 ?
C36 C35 H47 109.4 ?
H46 C35 H47 108.0 ?
C37 C36 C35 111.30(18) ?
C37 C36 H48 109.4 ?
C35 C36 H48 109.4 ?
C37 C36 H49 109.4 ?
C35 C36 H49 109.4 ?
H48 C36 H49 108.0 ?
C36 C37 C32 110.54(16) ?
C36 C37 H50 109.5 ?
C32 C37 H50 109.5 ?
C36 C37 H51 109.5 ?
C32 C37 H51 109.5 ?
H50 C37 H51 108.1 ?

loop_
_geom_bond_atom_site_label_1
_geom_bond_atom_site_label_2
_geom_bond_distance
_geom_bond_publ_flag
Pd1 P2 2.3132(6) yes
Pd1 Cl1 2.4584(6) yes
P1 Pd1 2.3111(7) yes
P1 C8 1.8421(18) ?
P1 C14 1.8468(19) ?
P2 C26 1.847(2) ?
P2 C32 1.8480(18) ?
Si1 C2 1.888(2) ?
Si1 C1 1.893(2) ?
Si1 C20 1.8942(19) ?
Si1 Pd1 2.2829(6) yes
C1 H9 0.9600 ?
C1 H10 0.9600 ?
C1 H11 0.9600 ?
C2 C3 1.397(3) ?
C2 C7 1.406(2) ?
C3 C4 1.381(3) ?
C3 H1 0.9300 ?
C4 C5 1.389(3) ?
C4 H2 0.9300 ?
C5 C6 1.378(3) ?
C5 H3 0.9300 ?
C6 C7 1.403(3) ?
C6 H4 0.9300 ?
C7 P1 1.8307(19) ?
C8 C13 1.520(3) ?
C8 C9 1.529(3) ?
C8 H52 0.9800 ?
C9 C10 1.542(3) ?
C9 H12 0.9700 ?
C9 H13 0.9700 ?
C10 C11 1.505(3) ?
C10 H14 0.9700 ?
C10 H15 0.9700 ?
C11 C12 1.522(3) ?
C11 H16 0.9700 ?
C11 H17 0.9700 ?
C12 C13 1.526(3) ?
C12 H18 0.9700 ?
C12 H19 0.9700 ?
C13 H20 0.9700 ?
C13 H21 0.9700 ?
C14 C19 1.518(3) ?
C14 C15 1.527(2) ?
C14 H53 0.9800 ?
C15 C16 1.523(3) ?
C15 H22 0.9700 ?
C15 H23 0.9700 ?
C16 C17 1.518(3) ?
C16 H24 0.9700 ?
C16 H25 0.9700 ?
C17 C18 1.510(3) ?
C17 H26 0.9700 ?
C17 H27 0.9700 ?
C18 C19 1.531(3) ?
C18 H28 0.9700 ?
C18 H29 0.9700 ?
C19 H30 0.9700 ?
C19 H31 0.9700 ?
C20 C21 1.398(3) ?
C20 C25 1.402(3) ?
C21 C22 1.384(3) ?
C21 H5 0.9300 ?
C22 C23 1.374(3) ?
C22 H6 0.9300 ?
C23 C24 1.383(3) ?
C23 H7 0.9300 ?
C24 C25 1.402(3) ?
C24 H8 0.9300 ?
C25 P2 1.8370(19) ?
C26 C31 1.528(3) ?
C26 C27 1.531(3) ?
C26 H54 0.9800 ?
C27 C28 1.527(3) ?
C27 H32 0.9700 ?
C27 H33 0.9700 ?
C28 C29 1.509(3) ?
C28 H34 0.9700 ?
C28 H35 0.9700 ?
C29 C30 1.524(3) ?
C29 H36 0.9700 ?
C29 H37 0.9700 ?
C30 C31 1.530(3) ?
C30 H38 0.9700 ?
C30 H39 0.9700 ?
C31 H40 0.9700 ?
C31 H41 0.9700 ?
C32 C33 1.527(3) ?
C32 C37 1.534(3) ?
C32 H55 0.9800 ?
C33 C34 1.525(3) ?
C33 H42 0.9700 ?
C33 H43 0.9700 ?
C34 C35 1.515(3) ?
C34 H44 0.9700 ?
C34 H45 0.9700 ?
C35 C36 1.526(3) ?
C35 H46 0.9700 ?
C35 H47 0.9700 ?
C36 C37 1.522(3) ?
C36 H48 0.9700 ?
C36 H49 0.9700 ?
C37 H50 0.9700 ?
C37 H51 0.9700 ?

loop_
_geom_torsion_atom_site_label_1
_geom_torsion_atom_site_label_2
_geom_torsion_atom_site_label_3
_geom_torsion_atom_site_label_4
_geom_torsion
Si1 Pd1 P2 C25 -21.40(7)
P1 Pd1 P2 C25 26.82(9)
Cl1 Pd1 P2 C25 159.00(6)
Si1 Pd1 P2 C26 101.61(7)
P1 Pd1 P2 C26 149.83(8)
Cl1 Pd1 P2 C26 -77.98(7)
Si1 Pd1 P2 C32 -135.46(7)
P1 Pd1 P2 C32 -87.24(9)
Cl1 Pd1 P2 C32 44.95(7)
C7 P1 Pd1 Si1 11.09(6)
C8 P1 Pd1 Si1 -113.73(7)
C14 P1 Pd1 Si1 125.58(6)
C7 P1 Pd1 P2 -37.14(9)
C8 P1 Pd1 P2 -161.96(8)
C14 P1 Pd1 P2 77.35(8)
C7 P1 Pd1 Cl1 -169.74(6)
C8 P1 Pd1 Cl1 65.44(7)
C14 P1 Pd1 Cl1 -55.25(6)
C7 P1 C8 C13 163.86(14)
C14 P1 C8 C13 52.94(16)
Pd1 P1 C8 C13 -68.48(15)
C7 P1 C8 C9 -72.32(15)
C14 P1 C8 C9 176.75(13)
Pd1 P1 C8 C9 55.33(15)
C7 P1 C14 C19 -61.00(16)
C8 P1 C14 C19 49.93(16)
Pd1 P1 C14 C19 -179.66(13)
C7 P1 C14 C15 63.90(15)
C8 P1 C14 C15 174.84(13)
Pd1 P1 C14 C15 -54.76(14)
C25 P2 C26 C31 -58.80(16)
C32 P2 C26 C31 49.33(16)
Pd1 P2 C26 C31 177.66(12)
C25 P2 C26 C27 67.95(14)
C32 P2 C26 C27 176.08(13)
Pd1 P2 C26 C27 -55.59(14)
C25 P2 C32 C33 161.75(14)
C26 P2 C32 C33 49.19(15)
Pd1 P2 C32 C33 -80.12(14)
C25 P2 C32 C37 -72.17(15)
C26 P2 C32 C37 175.27(13)
Pd1 P2 C32 C37 45.96(15)
C2 Si1 Pd1 P1 -16.64(6)
C1 Si1 Pd1 P1 97.81(8)
C20 Si1 Pd1 P1 -142.15(7)
C2 Si1 Pd1 P2 148.89(6)
C1 Si1 Pd1 P2 -96.66(8)
C20 Si1 Pd1 P2 23.38(6)
C1 Si1 C2 C3 67.68(18)
C20 Si1 C2 C3 -47.5(2)
Pd1 Si1 C2 C3 -168.37(15)
C1 Si1 C2 C7 -101.67(15)
C20 Si1 C2 C7 143.16(14)
Pd1 Si1 C2 C7 22.28(16)
C2 Si1 C20 C21 36.01(19)
C1 Si1 C20 C21 -76.01(18)
Pd1 Si1 C20 C21 157.89(15)
C2 Si1 C20 C25 -145.19(14)
C1 Si1 C20 C25 102.80(15)
Pd1 Si1 C20 C25 -23.30(16)
C7 C2 C3 C4 0.6(3)
Si1 C2 C3 C4 -168.58(16)
C2 C3 C4 C5 2.3(3)
C3 C4 C5 C6 -2.6(3)
C4 C5 C6 C7 0.1(3)
C5 C6 C7 C2 2.8(3)
C5 C6 C7 P1 -176.37(15)
C3 C2 C7 C6 -3.1(3)
Si1 C2 C7 C6 167.11(14)
C3 C2 C7 P1 176.15(14)
Si1 C2 C7 P1 -13.66(19)
C6 C7 P1 C8 -48.12(18)
C2 C7 P1 C8 132.68(15)
C6 C7 P1 C14 62.93(17)
C2 C7 P1 C14 -116.27(15)
C6 C7 P1 Pd1 178.46(14)
C2 C7 P1 Pd1 -0.74(16)
C13 C8 C9 C10 -56.2(2)
P1 C8 C9 C10 179.03(13)
C8 C9 C10 C11 55.2(2)
C9 C10 C11 C12 -54.3(2)
C10 C11 C12 C13 55.0(2)
C9 C8 C13 C12 57.1(2)
P1 C8 C13 C12 -179.20(15)
C11 C12 C13 C8 -56.4(2)
C19 C14 C15 C16 -55.6(2)
P1 C14 C15 C16 175.45(15)
C14 C15 C16 C17 56.0(2)
C15 C16 C17 C18 -56.3(2)
C16 C17 C18 C19 57.3(2)
C15 C14 C19 C18 56.5(2)
P1 C14 C19 C18 -178.88(14)
C17 C18 C19 C14 -58.3(2)
C25 C20 C21 C22 -0.2(3)
Si1 C20 C21 C22 178.54(15)
C20 C21 C22 C23 -1.1(3)
C21 C22 C23 C24 1.1(3)
C22 C23 C24 C25 0.3(3)
C21 C20 C25 C24 1.6(3)
Si1 C20 C25 C24 -177.30(15)
C21 C20 C25 P2 -174.99(14)
Si1 C20 C25 P2 6.1(2)
C23 C24 C25 C20 -1.6(3)
C23 C24 C25 P2 174.71(15)
C20 C25 P2 C26 -114.32(15)
C24 C25 P2 C26 69.22(18)
C20 C25 P2 C32 135.96(15)
C24 C25 P2 C32 -40.50(19)
C20 C25 P2 Pd1 13.67(16)
C24 C25 P2 Pd1 -162.79(15)
C31 C26 C27 C28 -55.6(2)
P2 C26 C27 C28 174.39(14)
C26 C27 C28 C29 54.7(2)
C27 C28 C29 C30 -54.0(3)
C28 C29 C30 C31 55.0(3)
C27 C26 C31 C30 56.5(2)
P2 C26 C31 C30 -176.32(14)
C29 C30 C31 C26 -56.5(2)
C37 C32 C33 C34 58.93(19)
P2 C32 C33 C34 -174.90(13)
C32 C33 C34 C35 -57.9(2)
C33 C34 C35 C36 55.7(2)
C34 C35 C36 C37 -53.8(2)
C35 C36 C37 C32 55.2(2)
C33 C32 C37 C36 -58.4(2)
P2 C32 C37 C36 173.13(14)
